data_7040321
loop_
_publ_author_name
'Lin, Li-Rong'
'Wang, Xuan'
'Wei, Gao-Ning'
'Tang, Hui-Hui'
'Zhang, Hui'
'Ma, Li-Hua'

_publ_section_title
;
 Azobenzene-derived tris-\b-diketonate lanthanide complexes: reversible
 trans-to-cis photoisomerization in solution and solid state.
;
_journal_issue 38
_journal_name_full 'Dalton transactions (Cambridge, England : 2003)'
_journal_page_first 14954
_journal_page_last 14964
_journal_paper_doi 10.1039/c6dt01310d
_journal_volume 45
_journal_year 2016
_chemical_formula_moiety 'C58 H42 F21 N6 O8 Yb'
_chemical_formula_sum 'C58 H42 F21 N6 O8 Yb'
_chemical_formula_weight 1523.01
_space_group_crystal_system triclinic
_space_group_IT_number 2
_space_group_name_Hall '-P 1'
_space_group_name_H-M_alt 'P -1'
_symmetry_space_group_name_Hall '-P 1'
_symmetry_space_group_name_H-M 'P -1'
_atom_sites_solution_hydrogens geom
_atom_sites_solution_primary direct
_atom_sites_solution_secondary difmap
_audit_creation_method SHELXL-2014/7
_audit_update_record
;
2016-07-29 deposited with the CCDC.
2016-08-15 downloaded from the CCDC.
;
_cell_angle_alpha 90.46(3)
_cell_angle_beta 99.96(3)
_cell_angle_gamma 93.35(3)
_cell_formula_units_Z 2
_cell_length_a 11.023(15)
_cell_length_b 11.338(16)
_cell_length_c 23.45(3)
_cell_measurement_reflns_used 14623
_cell_measurement_temperature 173(2)
_cell_measurement_theta_max 23.952
_cell_measurement_theta_min 2.195
_cell_volume 2881(7)
_computing_cell_refinement 'SAINT (Bruker, 1999)'
_computing_data_collection 'SMART (Bruker, 1999)'
_computing_data_reduction 'SAINT (Bruker, 1999)'
_computing_molecular_graphics 'SHELXTL (Sheldrick, 2014)'
_computing_publication_material 'SHELXTL (Sheldrick, 2014)'
_computing_structure_refinement 'SHELXL-2014/7 (Sheldrick, 2014)'
_computing_structure_solution 'SHELXS-2014/5 (Sheldrick, 2014)'
_diffrn_ambient_temperature 173(2)
_diffrn_detector_area_resol_mean 0.9054
_diffrn_measured_fraction_theta_full 0.980
_diffrn_measured_fraction_theta_max 0.980
_diffrn_measurement_device_type 'CCD area detector'
_diffrn_measurement_method 'phi and omega scans'
_diffrn_radiation_type MoK\a
_diffrn_radiation_wavelength 0.71073
_diffrn_reflns_av_R_equivalents 0.0409
_diffrn_reflns_av_unetI/netI 0.0913
_diffrn_reflns_Laue_measured_fraction_full 0.980
_diffrn_reflns_Laue_measured_fraction_max 0.980
_diffrn_reflns_limit_h_max 13
_diffrn_reflns_limit_h_min -13
_diffrn_reflns_limit_k_max 7
_diffrn_reflns_limit_k_min -13
_diffrn_reflns_limit_l_max 27
_diffrn_reflns_limit_l_min -27
_diffrn_reflns_number 14618
_diffrn_reflns_point_group_measured_fraction_full 0.980
_diffrn_reflns_point_group_measured_fraction_max 0.980
_diffrn_reflns_theta_full 25.000
_diffrn_reflns_theta_max 25.000
_diffrn_reflns_theta_min 1.764
_diffrn_source 'fine-focus sealed tube'
_exptl_absorpt_coefficient_mu 1.753
_exptl_absorpt_correction_T_max 0.839
_exptl_absorpt_correction_T_min 0.810
_exptl_absorpt_correction_type multi-scan
_exptl_absorpt_process_details '(SADABS; Sheldrick, 1997)'
_exptl_crystal_colour orange
_exptl_crystal_density_diffrn 1.755
_exptl_crystal_density_method 'not measured'
_exptl_crystal_description plate
_exptl_crystal_F_000 1510
_exptl_crystal_size_max 0.200
_exptl_crystal_size_mid 0.100
_exptl_crystal_size_min 0.100
_exptl_transmission_factor_max 0.839
_exptl_transmission_factor_min 0.810
_refine_diff_density_max 1.755
_refine_diff_density_min -0.920
_refine_diff_density_rms 0.122
_refine_ls_extinction_method none
_refine_ls_goodness_of_fit_ref 0.995
_refine_ls_hydrogen_treatment constr
_refine_ls_matrix_type full
_refine_ls_number_parameters 870
_refine_ls_number_reflns 9945
_refine_ls_number_restraints 7
_refine_ls_restrained_S_all 1.000
_refine_ls_R_factor_all 0.0820
_refine_ls_R_factor_gt 0.0648
_refine_ls_shift/su_max 0.000
_refine_ls_shift/su_mean 0.000
_refine_ls_structure_factor_coef Fsqd
_refine_ls_weighting_details 'w=1/[\s^2^(Fo^2^)+(0.0977P)^2^] where P=(Fo^2^+2Fc^2^)/3'
_refine_ls_weighting_scheme calc
_refine_ls_wR_factor_gt 0.1578
_refine_ls_wR_factor_ref 0.1657
_reflns_Friedel_coverage 0.000
_reflns_number_gt 7360
_reflns_number_total 10146
_reflns_threshold_expression 'I > 2\s(I)'
_cod_data_source_file c6dt01310d2.cif
_cod_data_source_block y
_cod_depositor_comments 'Adding full bibliography for 7040320--7040322.cif.'
_cod_database_code 7040321
_shelx_shelxl_version_number 2014/7
_shelx_space_group_comment
;
The symmetry employed for this shelxl refinement is uniquely defined
by the following loop, which should always be used as a source of
symmetry information in preference to the above space-group names.
They are only intended as comments.
;
_shelx_estimated_absorpt_t_min 0.721
_shelx_estimated_absorpt_t_max 0.844
_exptl_absorpt_special_details 'SADABS; Bruker, 2000'

loop_
_space_group_symop_operation_xyz
'x, y, z'
'-x, -y, -z'

loop_
_atom_site_label
_atom_site_type_symbol
_atom_site_fract_x
_atom_site_fract_y
_atom_site_fract_z
_atom_site_U_iso_or_equiv
_atom_site_adp_type
_atom_site_occupancy
_atom_site_site_symmetry_order
_atom_site_calc_flag
_atom_site_refinement_flags_posn
_atom_site_refinement_flags_adp
_atom_site_refinement_flags_occupancy
_atom_site_disorder_assembly
_atom_site_disorder_group
F1AA F 0.9108(19) 0.673(3) 0.1231(11) 0.150(10) Uani 0.5 1 d . . P A 2
F2AA F 0.776(2) 0.8244(10) 0.1790(6) 0.136(8) Uani 0.5 1 d D . P A 2
F2A F 0.887(2) 0.8087(18) 0.1851(8) 0.153(11) Uani 0.5 1 d . . P A 1
C18B C 0.118(3) 0.5258(18) 0.0617(9) 0.240(15) Uani 1 1 d . U . . .
F5B F 0.1226(11) 0.4667(16) 0.0154(5) 0.313(11) Uani 1 1 d . . . . .
F7B F 0.106(2) 0.4770(19) 0.1187(11) 0.404(16) Uani 1 1 d . . . . .
F6B F 0.1669(8) 0.6386(9) 0.0658(4) 0.149(3) Uani 1 1 d . . . . .
Yb01 Yb 0.66239(3) 0.34166(3) 0.18591(2) 0.04690(15) Uani 1 1 d . . . . .
O1B O 0.5251(5) 0.2879(5) 0.2436(2) 0.0528(13) Uani 1 1 d . . . . .
O1 O 0.7562(5) 0.2079(5) 0.2484(2) 0.0554(14) Uani 1 1 d . . . . .
O1S O 0.6424(5) 0.3596(6) 0.0839(2) 0.0646(15) Uani 1 1 d . . . . .
H1S H 0.6280 0.4307 0.0883 0.09(4) Uiso 1 1 calc R . . . .
F1 F 0.4667(4) -0.1178(4) 0.1653(2) 0.0666(13) Uani 1 1 d . . . . .
O2 O 0.5914(5) 0.1627(4) 0.1513(2) 0.0511(13) Uani 1 1 d . . . . .
O1A O 0.7178(5) 0.4481(5) 0.2665(2) 0.0617(15) Uani 1 1 d . . . . .
O2A O 0.7459(6) 0.5216(5) 0.1632(2) 0.0632(15) Uani 1 1 d . . . . .
N1A N 0.8449(5) 0.4817(6) 0.5524(3) 0.0473(15) Uani 1 1 d . . . . .
O2B O 0.4951(5) 0.4400(5) 0.1571(2) 0.0576(14) Uani 1 1 d . . . . .
N2A N 0.8707(6) 0.5739(6) 0.5284(3) 0.0475(15) Uani 1 1 d . . . . .
F2 F 0.4774(7) -0.0154(5) 0.0906(2) 0.104(2) Uani 1 1 d . . . . .
N2 N 0.8654(5) 0.0613(6) 0.5064(3) 0.0527(16) Uani 1 1 d . . . . .
N1 N 0.8312(5) -0.0288(6) 0.5296(3) 0.0538(17) Uani 1 1 d . . . . .
N2B N 0.4714(6) 0.2956(6) 0.5037(3) 0.0500(16) Uani 1 1 d . . . . .
C7A C 0.8325(6) 0.5679(6) 0.4674(3) 0.0412(17) Uani 1 1 d . . . . .
F2B F 0.3915(6) 0.6416(5) 0.1306(3) 0.116(2) Uani 1 1 d . . . . .
C6A C 0.8789(6) 0.4851(7) 0.6127(3) 0.0448(18) Uani 1 1 d . . . . .
F3 F 0.3346(5) 0.0527(6) 0.2077(3) 0.104(2) Uani 1 1 d . . . . .
N1B N 0.5178(6) 0.2076(6) 0.5258(3) 0.0510(16) Uani 1 1 d . . . . .
F3B F 0.2507(7) 0.3661(8) 0.0880(4) 0.143(3) Uani 1 1 d . . . . .
C6 C 0.8691(7) -0.0267(7) 0.5901(3) 0.0495(19) Uani 1 1 d . . . . .
C15 C 0.5709(7) 0.0733(8) 0.1791(3) 0.055(2) Uani 1 1 d . . . . .
C12A C 0.7688(7) 0.4718(7) 0.4395(3) 0.054(2) Uani 1 1 d . . . . .
H12A H 0.7430 0.4071 0.4609 0.065 Uiso 1 1 calc R U . . .
C3 C 0.9251(8) -0.0373(9) 0.7079(4) 0.066(2) Uani 1 1 d . . . . .
H3 H 0.9446 -0.0407 0.7489 0.079 Uiso 1 1 calc R U . . .
C9A C 0.8380(7) 0.6601(7) 0.3777(3) 0.0510(19) Uani 1 1 d . . . . .
H9A H 0.8613 0.7266 0.3568 0.061 Uiso 1 1 calc R U . . .
C12B C 0.4095(7) 0.3958(7) 0.4171(3) 0.0489(19) Uani 1 1 d . . . . .
H12B H 0.3841 0.4557 0.4403 0.059 Uiso 1 1 calc R U . . .
C3A C 0.9366(7) 0.4725(8) 0.7301(4) 0.060(2) Uani 1 1 d . . . . .
H3A H 0.9564 0.4684 0.7711 0.072 Uiso 1 1 calc R U . . .
O01S O 0.8615(6) 0.3222(6) 0.1638(3) 0.0762(18) Uani 1 1 d . . . . .
H01S H 0.8073 0.3348 0.1350 0.25(10) Uiso 1 1 calc R . . . .
C10A C 0.7771(6) 0.5626(6) 0.3488(3) 0.0424(17) Uani 1 1 d . . . . .
C5 C 0.9337(7) 0.0654(8) 0.6219(4) 0.057(2) Uani 1 1 d . . . . .
H5 H 0.9588 0.1340 0.6029 0.069 Uiso 1 1 calc R U . . .
C1A C 0.9422(7) 0.5781(7) 0.6440(3) 0.0483(18) Uani 1 1 d . . . . .
H1A H 0.9660 0.6471 0.6250 0.058 Uiso 1 1 calc R U . . .
C7 C 0.8265(6) 0.0618(7) 0.4458(3) 0.0482(18) Uani 1 1 d . . . . .
C9B C 0.4843(7) 0.2232(7) 0.3510(4) 0.054(2) Uani 1 1 d . . . . .
H9B H 0.5096 0.1631 0.3279 0.065 Uiso 1 1 calc R U . . .
C2A C 0.9710(8) 0.5716(8) 0.7027(3) 0.057(2) Uani 1 1 d . . . . .
H2A H 1.0151 0.6361 0.7247 0.068 Uiso 1 1 calc R U . . .
F4 F 0.3318(7) 0.1399(6) 0.1271(4) 0.136(3) Uani 1 1 d . . . . .
C4 C 0.9621(8) 0.0595(9) 0.6803(4) 0.067(2) Uani 1 1 d . . . . .
H4 H 1.0082 0.1233 0.7021 0.081 Uiso 1 1 calc R U . . .
C10 C 0.7546(7) 0.0882(7) 0.3279(3) 0.0506(19) Uani 1 1 d . . . . .
C11A C 0.7421(7) 0.4693(7) 0.3799(3) 0.0518(19) Uani 1 1 d . . . . .
H11A H 0.6988 0.4017 0.3603 0.062 Uiso 1 1 calc R U . . .
C7B C 0.4588(7) 0.2971(7) 0.4425(3) 0.0448(18) Uani 1 1 d . . . . .
C11B C 0.3971(7) 0.4084(7) 0.3596(3) 0.0492(18) Uani 1 1 d . . . . .
H11B H 0.3599 0.4756 0.3421 0.059 Uiso 1 1 calc R U . . .
C2 C 0.8604(9) -0.1291(9) 0.6773(4) 0.072(3) Uani 1 1 d . . . . .
H2 H 0.8360 -0.1971 0.6970 0.086 Uiso 1 1 calc R U . . .
C8A C 0.8656(7) 0.6614(7) 0.4376(3) 0.052(2) Uani 1 1 d . . . . .
H8A H 0.9082 0.7289 0.4577 0.063 Uiso 1 1 calc R U . . .
C4A C 0.8751(8) 0.3813(8) 0.6993(4) 0.062(2) Uani 1 1 d . . . . .
H4A H 0.8519 0.3124 0.7186 0.074 Uiso 1 1 calc R U . . .
C4B C 0.5152(8) 0.2843(8) 0.6777(3) 0.058(2) Uani 1 1 d . . . . .
H4B H 0.4853 0.3415 0.7008 0.069 Uiso 1 1 calc R U . . .
C1 C 0.8301(7) -0.1250(8) 0.6186(4) 0.063(2) Uani 1 1 d . . . . .
H1 H 0.7828 -0.1887 0.5974 0.076 Uiso 1 1 calc R U . . .
C14B C 0.3823(7) 0.4299(8) 0.2333(3) 0.054(2) Uani 1 1 d . . . . .
H14B H 0.3156 0.4619 0.2478 0.065 Uiso 1 1 calc R U . . .
C5B C 0.4898(7) 0.2890(7) 0.6192(3) 0.053(2) Uani 1 1 d . . . . .
H5B H 0.4424 0.3501 0.6012 0.064 Uiso 1 1 calc R U . . .
C5A C 0.8453(7) 0.3863(7) 0.6405(4) 0.055(2) Uani 1 1 d . . . . .
H5A H 0.8012 0.3212 0.6189 0.067 Uiso 1 1 calc R U . . .
F4B F 0.3399(9) 0.4989(9) 0.0463(4) 0.155(3) Uani 1 1 d . . . . .
C1B C 0.5971(8) 0.1178(8) 0.6117(4) 0.059(2) Uani 1 1 d . . . . .
H1B H 0.6249 0.0594 0.5885 0.071 Uiso 1 1 calc R U . . .
C8 C 0.7554(7) -0.0257(7) 0.4126(4) 0.055(2) Uani 1 1 d . . . . .
H8 H 0.7310 -0.0963 0.4303 0.066 Uiso 1 1 calc R U . . .
C8B C 0.4940(7) 0.2097(7) 0.4089(3) 0.0510(19) Uani 1 1 d . . . . .
H8B H 0.5251 0.1397 0.4263 0.061 Uiso 1 1 calc R U . . .
C2B C 0.6225(8) 0.1117(9) 0.6695(4) 0.070(3) Uani 1 1 d . . . . .
H2B H 0.6671 0.0484 0.6870 0.084 Uiso 1 1 calc R U . . .
C13 C 0.7124(7) 0.1137(7) 0.2671(3) 0.0508(19) Uani 1 1 d . . . . .
C13A C 0.7538(7) 0.5478(7) 0.2855(3) 0.0485(18) Uani 1 1 d . . . . .
C14 C 0.6231(7) 0.0421(7) 0.2323(3) 0.0490(18) Uani 1 1 d . . . . .
H14 H 0.5980 -0.0319 0.2465 0.059 Uiso 1 1 calc R U . . .
C14A C 0.7725(8) 0.6394(7) 0.2487(3) 0.056(2) Uani 1 1 d . . . . .
H14A H 0.7889 0.7177 0.2640 0.067 Uiso 1 1 calc R U . . .
F1B F 0.2526(8) 0.5955(9) 0.1778(3) 0.175(5) Uani 1 1 d . . . . .
C10B C 0.4381(6) 0.3237(7) 0.3255(3) 0.0465(18) Uani 1 1 d . . . . .
C15B C 0.4087(8) 0.4667(8) 0.1813(4) 0.057(2) Uani 1 1 d . . . . .
F5 F 0.2241(7) -0.1369(8) 0.1542(5) 0.167(4) Uani 1 1 d . . . . .
C15A C 0.7679(9) 0.6187(8) 0.1905(4) 0.066(2) Uani 1 1 d . . . . .
C9 C 0.7201(7) -0.0122(7) 0.3550(3) 0.0515(19) Uani 1 1 d . . . . .
H9 H 0.6704 -0.0733 0.3329 0.062 Uiso 1 1 calc R U . . .
C12 C 0.8629(8) 0.1602(8) 0.4193(4) 0.064(2) Uani 1 1 d . . . . .
H12 H 0.9140 0.2204 0.4415 0.077 Uiso 1 1 calc R U . . .
C13B C 0.4508(7) 0.3469(7) 0.2653(3) 0.0492(19) Uani 1 1 d . . . . .
C3B C 0.5846(8) 0.1961(8) 0.7035(4) 0.062(2) Uani 1 1 d . . . . .
H3B H 0.6061 0.1937 0.7445 0.075 Uiso 1 1 calc R U . . .
F4A F 0.6473(7) 0.7367(10) 0.1124(4) 0.169(5) Uani 1 1 d . . . . .
C11 C 0.8276(7) 0.1740(8) 0.3616(4) 0.058(2) Uani 1 1 d . . . . .
H11 H 0.8537 0.2440 0.3440 0.069 Uiso 1 1 calc R U . . .
C6B C 0.5319(7) 0.2069(7) 0.5860(3) 0.0491(19) Uani 1 1 d . . . . .
F1A F 0.9569(13) 0.705(3) 0.1516(9) 0.119(10) Uani 0.5 1 d . . P A 1
C16B C 0.3270(9) 0.5514(10) 0.1467(4) 0.074(3) Uani 1 1 d D U . . .
F7 F 0.1320(7) 0.0107(9) 0.1328(5) 0.169(4) Uani 1 1 d . . . . .
C17 C 0.3390(9) 0.0374(9) 0.1524(5) 0.079(3) Uani 1 1 d . . . . .
C16 C 0.4664(9) -0.0075(8) 0.1458(4) 0.067(2) Uani 1 1 d . . . . .
C1S C 0.5474(11) 0.3042(12) 0.0399(5) 0.098(4) Uani 1 1 d . . . . .
H1SA H 0.4764 0.2750 0.0576 0.118 Uiso 1 1 calc R U . . .
H1SB H 0.5181 0.3629 0.0104 0.118 Uiso 1 1 calc R U . . .
F6 F 0.2292(10) -0.0636(12) 0.0742(5) 0.210(6) Uani 1 1 d . . . . .
F5A F 0.9168(17) 0.8486(15) 0.0624(6) 0.220(7) Uani 1 1 d . . . . .
F3A F 0.771(2) 0.6489(9) 0.0694(5) 0.279(10) Uani 1 1 d . . . . .
C2S C 0.5944(15) 0.2094(14) 0.0133(6) 0.141(6) Uani 1 1 d . . . . .
H2SA H 0.6580 0.2398 -0.0082 0.211 Uiso 1 1 calc R U . . .
H2SB H 0.5274 0.1672 -0.0134 0.211 Uiso 1 1 calc R U . . .
H2SC H 0.6305 0.1553 0.0431 0.211 Uiso 1 1 calc R U . . .
F6A F 0.7422(16) 0.8406(15) 0.0236(6) 0.297(10) Uani 1 1 d . . . . .
C01S C 0.9285(14) 0.2325(14) 0.1512(6) 0.123(5) Uani 1 1 d . . . . .
H01A H 0.8967 0.1591 0.1675 0.12(5) Uiso 1 1 calc R . . . .
H01B H 1.0150 0.2488 0.1708 0.142 Uiso 1 1 calc R U . . .
C17B C 0.2501(16) 0.4930(15) 0.0903(6) 0.148(6) Uani 1 1 d D U . . .
C18 C 0.2316(14) -0.0416(14) 0.1268(9) 0.131(6) Uani 1 1 d . . . . .
C02S C 0.9282(14) 0.2120(14) 0.0900(6) 0.139(6) Uani 1 1 d . . . . .
H02A H 0.8530 0.2411 0.0673 0.209 Uiso 1 1 calc R U . . .
H02B H 0.9308 0.1272 0.0824 0.209 Uiso 1 1 calc R U . . .
H02C H 1.0006 0.2540 0.0789 0.209 Uiso 1 1 calc R U . . .
C18A C 0.803(4) 0.848(3) 0.0694(8) 0.195(14) Uani 1 1 d . . . . .
C16A C 0.819(2) 0.7192(10) 0.1576(5) 0.179(11) Uani 1 1 d D U . . .
F7A F 0.813(3) 0.9367(11) 0.0967(8) 0.313(12) Uani 1 1 d . . . . .
C17A C 0.758(2) 0.7464(14) 0.1033(7) 0.168(9) Uani 1 1 d D U . . .

loop_
_atom_site_aniso_label
_atom_site_aniso_U_11
_atom_site_aniso_U_22
_atom_site_aniso_U_33
_atom_site_aniso_U_23
_atom_site_aniso_U_13
_atom_site_aniso_U_12
F1AA 0.077(14) 0.24(2) 0.14(2) 0.09(2) 0.044(12) -0.026(16)
F2AA 0.33(3) 0.031(6) 0.063(9) -0.006(6) 0.078(13) -0.001(12)
F2A 0.22(2) 0.099(14) 0.095(11) 0.032(10) -0.071(15) -0.101(16)
C18B 0.36(3) 0.122(14) 0.169(18) -0.049(13) -0.18(2) 0.137(18)
F5B 0.195(11) 0.50(3) 0.202(11) -0.234(15) -0.096(9) 0.116(13)
F7B 0.37(2) 0.36(3) 0.54(3) -0.21(2) 0.34(2) -0.20(2)
F6B 0.129(6) 0.145(8) 0.167(8) -0.024(6) 0.006(6) 0.031(6)
Yb01 0.0566(2) 0.0464(2) 0.0382(2) -0.00213(14) 0.01121(14) -0.00091(15)
O1B 0.065(3) 0.049(3) 0.050(3) 0.003(2) 0.026(3) 0.005(3)
O1 0.049(3) 0.063(4) 0.052(3) 0.017(3) 0.003(2) 0.001(3)
O1S 0.085(4) 0.071(4) 0.035(3) -0.011(3) 0.007(3) -0.004(3)
F1 0.079(3) 0.043(3) 0.074(3) -0.007(2) 0.003(3) 0.003(2)
O2 0.077(4) 0.033(3) 0.040(3) -0.007(2) 0.006(3) -0.007(3)
O1A 0.090(4) 0.051(3) 0.040(3) -0.008(3) 0.008(3) -0.017(3)
O2A 0.103(5) 0.041(3) 0.049(3) -0.005(3) 0.025(3) -0.005(3)
N1A 0.047(4) 0.045(4) 0.049(4) 0.001(3) 0.005(3) 0.006(3)
O2B 0.061(3) 0.068(4) 0.047(3) 0.008(3) 0.012(3) 0.013(3)
N2A 0.053(4) 0.043(4) 0.046(4) -0.002(3) 0.007(3) 0.001(3)
F2 0.168(6) 0.084(4) 0.051(3) -0.012(3) 0.009(3) -0.039(4)
N2 0.044(4) 0.051(4) 0.064(4) 0.012(3) 0.012(3) 0.003(3)
N1 0.041(3) 0.053(4) 0.067(4) 0.012(3) 0.008(3) -0.002(3)
N2B 0.048(4) 0.050(4) 0.054(4) 0.003(3) 0.015(3) 0.008(3)
C7A 0.036(4) 0.043(4) 0.046(4) 0.000(3) 0.011(3) 0.004(3)
F2B 0.093(4) 0.068(4) 0.175(7) 0.038(4) -0.013(4) 0.008(3)
C6A 0.036(4) 0.046(5) 0.052(4) 0.005(4) 0.006(3) 0.007(3)
F3 0.077(4) 0.136(6) 0.104(5) -0.010(4) 0.018(4) 0.025(4)
N1B 0.052(4) 0.051(4) 0.053(4) 0.008(3) 0.015(3) 0.010(3)
F3B 0.125(6) 0.114(6) 0.159(7) -0.025(5) -0.060(5) 0.001(5)
C6 0.038(4) 0.058(5) 0.055(5) 0.012(4) 0.012(4) 0.010(4)
C15 0.053(5) 0.067(6) 0.048(5) -0.008(4) 0.012(4) 0.007(4)
C12A 0.059(5) 0.048(5) 0.054(5) 0.007(4) 0.010(4) -0.010(4)
C3 0.057(5) 0.082(7) 0.061(5) 0.017(5) 0.011(4) 0.016(5)
C9A 0.053(5) 0.046(5) 0.053(5) -0.003(4) 0.008(4) 0.003(4)
C12B 0.048(4) 0.046(5) 0.057(5) 0.003(4) 0.018(4) 0.006(4)
C3A 0.052(5) 0.079(7) 0.050(5) 0.009(5) 0.006(4) 0.011(5)
O01S 0.069(4) 0.091(5) 0.072(4) -0.006(4) 0.018(3) 0.021(4)
C10A 0.042(4) 0.038(4) 0.047(4) -0.003(3) 0.009(3) 0.001(3)
C5 0.057(5) 0.055(5) 0.059(5) 0.004(4) 0.009(4) -0.002(4)
C1A 0.050(4) 0.048(5) 0.046(4) 0.009(4) 0.007(3) 0.002(4)
C7 0.038(4) 0.050(5) 0.055(5) 0.003(4) 0.002(3) 0.007(4)
C9B 0.052(5) 0.053(5) 0.059(5) -0.004(4) 0.012(4) 0.002(4)
C2A 0.065(5) 0.053(5) 0.048(5) 0.001(4) 0.001(4) 0.000(4)
F4 0.108(5) 0.079(5) 0.207(9) 0.049(5) -0.014(5) 0.014(4)
C4 0.066(6) 0.068(6) 0.065(6) 0.002(5) 0.007(5) 0.001(5)
C10 0.040(4) 0.061(5) 0.054(5) 0.010(4) 0.014(4) 0.012(4)
C11A 0.055(5) 0.050(5) 0.050(5) -0.008(4) 0.010(4) -0.007(4)
C7B 0.043(4) 0.047(5) 0.047(4) 0.003(4) 0.015(3) 0.002(4)
C11B 0.053(4) 0.052(5) 0.044(4) 0.004(4) 0.011(3) 0.007(4)
C2 0.081(6) 0.069(7) 0.071(6) 0.032(5) 0.023(5) 0.018(6)
C8A 0.052(5) 0.054(5) 0.047(5) -0.007(4) 0.001(4) -0.007(4)
C4A 0.055(5) 0.066(6) 0.067(6) 0.017(5) 0.016(4) 0.000(4)
C4B 0.060(5) 0.063(6) 0.051(5) 0.003(4) 0.013(4) -0.003(4)
C1 0.047(5) 0.059(6) 0.083(7) 0.009(5) 0.007(4) 0.010(4)
C14B 0.052(5) 0.063(5) 0.047(5) -0.003(4) 0.010(4) 0.004(4)
C5B 0.054(5) 0.053(5) 0.054(5) 0.012(4) 0.012(4) 0.004(4)
C5A 0.046(4) 0.054(5) 0.067(6) 0.002(4) 0.010(4) 0.000(4)
F4B 0.185(8) 0.175(9) 0.124(6) 0.030(6) 0.066(6) 0.066(7)
C1B 0.061(5) 0.055(5) 0.065(6) 0.010(4) 0.021(4) 0.009(4)
C8 0.050(4) 0.044(5) 0.071(6) 0.013(4) 0.009(4) 0.001(4)
C8B 0.051(4) 0.050(5) 0.054(5) 0.016(4) 0.013(4) 0.005(4)
C2B 0.051(5) 0.082(7) 0.078(7) 0.030(6) 0.007(5) 0.010(5)
C13 0.042(4) 0.057(5) 0.056(5) 0.003(4) 0.015(4) 0.005(4)
C13A 0.047(4) 0.054(5) 0.045(4) -0.003(4) 0.008(3) 0.007(4)
C14 0.050(4) 0.045(5) 0.050(5) 0.001(4) 0.002(4) 0.005(4)
C14A 0.070(5) 0.043(5) 0.053(5) 0.004(4) 0.007(4) 0.004(4)
F1B 0.190(8) 0.275(11) 0.098(5) 0.089(6) 0.071(5) 0.182(9)
C10B 0.038(4) 0.055(5) 0.046(4) -0.005(4) 0.008(3) -0.001(4)
C15B 0.057(5) 0.059(5) 0.053(5) -0.010(4) 0.000(4) 0.008(4)
F5 0.082(5) 0.104(6) 0.295(13) 0.037(7) -0.018(6) -0.016(4)
C15A 0.088(7) 0.054(6) 0.060(5) 0.019(5) 0.024(5) 0.004(5)
C9 0.046(4) 0.048(5) 0.058(5) 0.001(4) 0.003(4) 0.001(4)
C12 0.066(5) 0.063(6) 0.063(6) 0.001(5) 0.009(4) 0.001(5)
C13B 0.048(4) 0.057(5) 0.044(4) 0.002(4) 0.011(4) 0.001(4)
C3B 0.059(5) 0.070(6) 0.054(5) 0.014(5) 0.005(4) -0.009(5)
F4A 0.086(5) 0.250(12) 0.168(8) 0.138(9) 0.014(5) 0.001(6)
C11 0.051(5) 0.063(6) 0.057(5) 0.003(4) 0.004(4) -0.009(4)
C6B 0.047(4) 0.050(5) 0.051(5) 0.011(4) 0.013(4) 0.003(4)
F1A 0.023(7) 0.23(3) 0.111(15) 0.086(16) 0.018(7) 0.041(10)
C16B 0.064(6) 0.095(8) 0.068(6) 0.014(5) 0.022(4) 0.011(6)
F7 0.087(5) 0.175(9) 0.226(11) 0.023(8) -0.035(6) 0.034(6)
C17 0.074(7) 0.067(7) 0.084(7) 0.018(6) -0.019(6) 0.006(5)
C16 0.092(7) 0.054(6) 0.052(5) 0.006(4) 0.008(5) -0.003(5)
C1S 0.106(9) 0.120(10) 0.071(7) 0.011(7) 0.021(6) 0.005(8)
F6 0.176(10) 0.297(16) 0.125(8) -0.052(9) -0.031(7) -0.089(10)
F5A 0.287(17) 0.171(14) 0.175(13) 0.091(11) -0.004(11) -0.079(12)
F3A 0.62(3) 0.116(8) 0.129(8) -0.024(6) 0.168(14) -0.089(12)
C2S 0.167(14) 0.165(15) 0.099(10) -0.038(10) 0.050(10) -0.001(12)
F6A 0.39(2) 0.35(2) 0.119(9) 0.060(11) 0.027(11) -0.221(17)
C01S 0.163(13) 0.120(12) 0.092(9) 0.013(9) 0.024(9) 0.057(11)
C17B 0.160(13) 0.147(15) 0.112(11) 0.050(10) -0.037(10) -0.012(11)
C18 0.108(12) 0.090(10) 0.169(16) 0.007(10) -0.052(11) 0.020(9)
C02S 0.148(13) 0.162(15) 0.112(11) -0.003(10) 0.019(9) 0.053(11)
C18A 0.30(3) 0.18(3) 0.072(11) 0.017(12) 0.008(15) -0.15(3)
C16A 0.43(3) 0.058(8) 0.051(7) 0.003(6) 0.078(12) -0.040(14)
F7A 0.61(4) 0.101(9) 0.221(16) 0.064(9) 0.09(2) -0.065(17)
C17A 0.33(3) 0.086(11) 0.111(11) 0.013(9) 0.085(14) 0.015(15)

loop_
_atom_type_symbol
_atom_type_description
_atom_type_scat_dispersion_real
_atom_type_scat_dispersion_imag
_atom_type_scat_source
C C 0.0033 0.0016 'International Tables Vol C Tables 4.2.6.8 and 6.1.1.4'
H H 0.0000 0.0000 'International Tables Vol C Tables 4.2.6.8 and 6.1.1.4'
N N 0.0061 0.0033 'International Tables Vol C Tables 4.2.6.8 and 6.1.1.4'
O O 0.0106 0.0060 'International Tables Vol C Tables 4.2.6.8 and 6.1.1.4'
F F 0.0171 0.0103 'International Tables Vol C Tables 4.2.6.8 and 6.1.1.4'
Yb Yb -0.3850 5.5486 'International Tables Vol C Tables 4.2.6.8 and 6.1.1.4'

loop_
_geom_angle_atom_site_label_1
_geom_angle_atom_site_label_2
_geom_angle_atom_site_label_3
_geom_angle
_geom_angle_publ_flag
F5B C18B F6B 118(3) ?
F5B C18B F7B 127(2) ?
F6B C18B F7B 112.4(15) ?
F5B C18B C17B 92.2(18) ?
F6B C18B C17B 85.0(17) ?
F7B C18B C17B 74.0(12) ?
O1A Yb01 O2B 93.6(2) y
O1A Yb01 O2 143.5(2) ?
O2B Yb01 O2 99.2(2) ?
O1A Yb01 O1B 74.0(2) y
O2B Yb01 O1B 73.0(2) ?
O2 Yb01 O1B 77.3(2) ?
O1A Yb01 O1 77.8(2) ?
O2B Yb01 O1 147.1(2) y
O2 Yb01 O1 73.0(2) ?
O1B Yb01 O1 74.1(2) y
O1A Yb01 O2A 71.5(2) ?
O2B Yb01 O2A 78.1(2) ?
O2 Yb01 O2A 144.6(2) y
O1B Yb01 O2A 132.8(2) ?
O1 Yb01 O2A 126.8(2) y
O1A Yb01 O01S 97.8(2) ?
O2B Yb01 O01S 140.0(2) ?
O2 Yb01 O01S 94.0(2) y
O1B Yb01 O01S 147.0(2) ?
O1 Yb01 O01S 72.9(2) y
O2A Yb01 O01S 69.6(2) ?
O1A Yb01 O1S 140.6(2) ?
O2B Yb01 O1S 73.2(2) ?
O2 Yb01 O1S 75.8(2) ?
O1B Yb01 O1S 132.2(2) ?
O1 Yb01 O1S 131.9(2) ?
O2A Yb01 O1S 69.6(2) ?
O01S Yb01 O1S 73.8(2) ?
O1A Yb01 C15B 83.1(2) ?
O2B Yb01 C15B 16.6(2) ?
O2 Yb01 C15B 100.3(2) ?
O1B Yb01 C15B 57.7(2) ?
O1 Yb01 C15B 131.4(2) ?
O2A Yb01 C15B 86.9(2) ?
O01S Yb01 C15B 154.6(3) ?
O1S Yb01 C15B 89.4(2) ?
C13B O1B Yb01 131.2(5) ?
C13 O1 Yb01 130.0(5) ?
C1S O1S Yb01 127.5(6) ?
C1S O1S H1S 109.5 ?
Yb01 O1S H1S 87.6 ?
C15 O2 Yb01 127.8(5) ?
C13A O1A Yb01 143.4(5) ?
C15A O2A Yb01 132.6(5) ?
N2A N1A C6A 114.6(6) ?
C15B O2B Yb01 132.8(5) ?
N1A N2A C7A 112.9(6) ?
N1 N2 C7 114.0(7) ?
N2 N1 C6 113.1(7) ?
N1B N2B C7B 114.2(6) ?
C8A C7A C12A 120.7(7) ?
C8A C7A N2A 116.6(7) ?
C12A C7A N2A 122.7(7) ?
C5A C6A C1A 119.8(7) ?
C5A C6A N1A 115.6(7) ?
C1A C6A N1A 124.6(7) ?
N2B N1B C6B 114.3(7) ?
C5 C6 C1 119.1(8) ?
C5 C6 N1 125.3(7) ?
C1 C6 N1 115.4(8) ?
O2 C15 C14 129.9(8) ?
O2 C15 C16 111.6(7) ?
C14 C15 C16 118.4(8) ?
C7A C12A C11A 119.4(7) ?
C7A C12A H12A 120.3 ?
C11A C12A H12A 120.3 ?
C2 C3 C4 120.3(9) ?
C2 C3 H3 119.8 ?
C4 C3 H3 119.8 ?
C10A C9A C8A 119.8(8) ?
C10A C9A H9A 120.1 ?
C8A C9A H9A 120.1 ?
C11B C12B C7B 120.1(7) ?
C11B C12B H12B 119.9 ?
C7B C12B H12B 119.9 ?
C4A C3A C2A 120.1(8) ?
C4A C3A H3A 120.0 ?
C2A C3A H3A 120.0 ?
C01S O01S Yb01 136.4(9) ?
C01S O01S H01S 109.5 ?
Yb01 O01S H01S 65.7 ?
C11A C10A C9A 119.0(7) ?
C11A C10A C13A 116.9(7) ?
C9A C10A C13A 124.0(7) ?
C4 C5 C6 120.4(8) ?
C4 C5 H5 119.8 ?
C6 C5 H5 119.8 ?
C2A C1A C6A 119.6(7) ?
C2A C1A H1A 120.2 ?
C6A C1A H1A 120.2 ?
C12 C7 C8 118.7(8) ?
C12 C7 N2 115.0(7) ?
C8 C7 N2 126.3(7) ?
C8B C9B C10B 120.2(8) ?
C8B C9B H9B 119.9 ?
C10B C9B H9B 119.9 ?
C1A C2A C3A 120.2(8) ?
C1A C2A H2A 119.9 ?
C3A C2A H2A 119.9 ?
C5 C4 C3 120.2(9) ?
C5 C4 H4 119.9 ?
C3 C4 H4 119.9 ?
C9 C10 C11 117.4(7) ?
C9 C10 C13 124.7(8) ?
C11 C10 C13 117.7(8) ?
C10A C11A C12A 120.8(7) ?
C10A C11A H11A 119.6 ?
C12A C11A H11A 119.6 ?
C12B C7B C8B 119.9(7) ?
C12B C7B N2B 115.0(7) ?
C8B C7B N2B 125.0(7) ?
C12B C11B C10B 120.5(7) ?
C12B C11B H11B 119.7 ?
C10B C11B H11B 119.7 ?
C3 C2 C1 120.6(9) ?
C3 C2 H2 119.7 ?
C1 C2 H2 119.7 ?
C7A C8A C9A 120.3(7) ?
C7A C8A H8A 119.8 ?
C9A C8A H8A 119.8 ?
C3A C4A C5A 120.6(8) ?
C3A C4A H4A 119.7 ?
C5A C4A H4A 119.7 ?
C5B C4B C3B 119.4(9) ?
C5B C4B H4B 120.3 ?
C3B C4B H4B 120.3 ?
C2 C1 C6 119.3(9) ?
C2 C1 H1 120.3 ?
C6 C1 H1 120.3 ?
C15B C14B C13B 121.2(8) ?
C15B C14B H14B 119.4 ?
C13B C14B H14B 119.4 ?
C4B C5B C6B 120.4(8) ?
C4B C5B H5B 119.8 ?
C6B C5B H5B 119.8 ?
C4A C5A C6A 119.7(8) ?
C4A C5A H5A 120.1 ?
C6A C5A H5A 120.1 ?
C2B C1B C6B 120.3(9) ?
C2B C1B H1B 119.8 ?
C6B C1B H1B 119.8 ?
C9 C8 C7 120.5(8) ?
C9 C8 H8 119.8 ?
C7 C8 H8 119.8 ?
C9B C8B C7B 120.1(8) ?
C9B C8B H8B 119.9 ?
C7B C8B H8B 119.9 ?
C1B C2B C3B 120.5(9) ?
C1B C2B H2B 119.7 ?
C3B C2B H2B 119.7 ?
O1 C13 C14 121.1(7) ?
O1 C13 C10 116.8(7) ?
C14 C13 C10 121.9(8) ?
O1A C13A C14A 121.3(7) ?
O1A C13A C10A 116.1(7) ?
C14A C13A C10A 122.6(7) ?
C15 C14 C13 122.4(8) ?
C15 C14 H14 118.8 ?
C13 C14 H14 118.8 ?
C15A C14A C13A 121.0(8) ?
C15A C14A H14A 119.5 ?
C13A C14A H14A 119.5 ?
C9B C10B C11B 119.0(7) ?
C9B C10B C13B 119.0(7) ?
C11B C10B C13B 121.4(7) ?
O2B C15B C14B 128.6(8) ?
O2B C15B C16B 112.4(8) ?
C14B C15B C16B 119.1(8) ?
C14B C15B Yb01 98.2(5) ?
C16B C15B Yb01 142.4(6) ?
O2A C15A C14A 127.8(8) ?
O2A C15A C16A 115.3(8) ?
C14A C15A C16A 115.8(9) ?
C8 C9 C10 121.4(8) ?
C8 C9 H9 119.3 ?
C10 C9 H9 119.3 ?
C7 C12 C11 120.9(8) ?
C7 C12 H12 119.5 ?
C11 C12 H12 119.5 ?
O1B C13B C14B 121.2(7) ?
O1B C13B C10B 117.6(7) ?
C14B C13B C10B 121.2(7) ?
C2B C3B C4B 119.3(8) ?
C2B C3B H3B 120.3 ?
C4B C3B H3B 120.3 ?
C12 C11 C10 121.1(8) ?
C12 C11 H11 119.4 ?
C10 C11 H11 119.4 ?
C1B C6B C5B 119.9(8) ?
C1B C6B N1B 115.0(7) ?
C5B C6B N1B 125.1(7) ?
F1B C16B F2B 105.9(10) ?
F1B C16B C15B 110.8(8) ?
F2B C16B C15B 111.3(8) ?
F1B C16B C17B 109.4(11) ?
F2B C16B C17B 106.7(9) ?
C15B C16B C17B 112.4(10) ?
F4 C17 F3 108.9(10) ?
F4 C17 C18 109.4(9) ?
F3 C17 C18 107.8(12) ?
F4 C17 C16 106.2(9) ?
F3 C17 C16 109.5(7) ?
C18 C17 C16 114.9(11) ?
F2 C16 F1 106.2(7) ?
F2 C16 C15 110.4(8) ?
F1 C16 C15 112.7(7) ?
F2 C16 C17 111.1(8) ?
F1 C16 C17 105.7(8) ?
C15 C16 C17 110.6(8) ?
C2S C1S O1S 110.0(11) ?
C2S C1S H1SA 109.7 ?
O1S C1S H1SA 109.7 ?
C2S C1S H1SB 109.7 ?
O1S C1S H1SB 109.7 ?
H1SA C1S H1SB 108.2 ?
C1S C2S H2SA 109.5 ?
C1S C2S H2SB 109.5 ?
H2SA C2S H2SB 109.5 ?
C1S C2S H2SC 109.5 ?
H2SA C2S H2SC 109.5 ?
H2SB C2S H2SC 109.5 ?
O01S C01S C02S 115.3(11) ?
O01S C01S H01A 108.4 ?
C02S C01S H01A 108.4 ?
O01S C01S H01B 108.4 ?
C02S C01S H01B 108.4 ?
H01A C01S H01B 107.5 ?
F3B C17B F4B 88.7(13) ?
F3B C17B C18B 106.8(13) ?
F4B C17B C18B 111.4(15) ?
F3B C17B C16B 114.3(10) ?
F4B C17B C16B 104.2(11) ?
C18B C17B C16B 125.2(16) ?
F6 C18 F5 110.1(16) ?
F6 C18 F7 109.1(13) ?
F5 C18 F7 104.1(17) ?
F6 C18 C17 112.6(17) ?
F5 C18 C17 112.8(12) ?
F7 C18 C17 107.7(13) ?
C01S C02S H02A 109.5 ?
C01S C02S H02B 109.5 ?
H02A C02S H02B 109.5 ?
C01S C02S H02C 109.5 ?
H02A C02S H02C 109.5 ?
H02B C02S H02C 109.5 ?
F6A C18A F7A 121(5) ?
F6A C18A F5A 107(3) ?
F7A C18A F5A 97(3) ?
F6A C18A C17A 105.5(18) ?
F7A C18A C17A 111(2) ?
F5A C18A C17A 116(3) ?
F2A C16A C17A 114.0(14) ?
C17A C16A F2AA 87.9(14) ?
C17A C16A F1AA 82.6(14) ?
F2AA C16A F1AA 143.7(17) ?
F2A C16A C15A 121.1(12) ?
C17A C16A C15A 119.5(16) ?
F2AA C16A C15A 105.6(12) ?
F1AA C16A C15A 109.6(13) ?
F2A C16A F1A 72(2) ?
C17A C16A F1A 106.7(15) ?
C15A C16A F1A 112.2(14) ?
F4A C17A C16A 99.6(16) ?
F4A C17A F3A 105.9(19) ?
C16A C17A F3A 103.7(14) ?
F4A C17A C18A 122(2) ?
C16A C17A C18A 121(2) ?
F3A C17A C18A 102.6(18) ?

loop_
_geom_bond_atom_site_label_1
_geom_bond_atom_site_label_2
_geom_bond_distance
_geom_bond_publ_flag
F1AA C16A 1.51(3) ?
F2AA C16A 1.430(15) ?
F2A C16A 1.317(19) ?
C18B F5B 1.28(2) ?
C18B F6B 1.36(2) ?
C18B F7B 1.47(3) ?
C18B C17B 1.56(3) ?
Yb01 O1A 2.210(6) y
Yb01 O2B 2.218(6) y
Yb01 O2 2.226(5) y
Yb01 O1B 2.259(5) y
Yb01 O1 2.283(5) y
Yb01 O2A 2.294(6) ?
Yb01 O01S 2.363(7) y
Yb01 O1S 2.375(6) y
Yb01 C15B 3.194(9) ?
O1B C13B 1.258(9) ?
O1 C13 1.259(9) ?
O1S C1S 1.448(12) ?
O1S H1S 0.8400 ?
F1 C16 1.336(10) ?
O2 C15 1.241(10) ?
O1A C13A 1.229(9) ?
O2A C15A 1.259(11) ?
N1A N2A 1.233(9) ?
N1A C6A 1.399(10) ?
O2B C15B 1.241(10) ?
N2A C7A 1.421(9) ?
F2 C16 1.322(10) ?
N2 N1 1.231(9) ?
N2 C7 1.413(10) ?
N1 C6 1.408(10) ?
N2B N1B 1.226(8) ?
N2B C7B 1.418(10) ?
C7A C8A 1.342(11) ?
C7A C12A 1.360(11) ?
F2B C16B 1.307(11) ?
C6A C5A 1.365(11) ?
C6A C1A 1.365(11) ?
F3 C17 1.317(12) ?
N1B C6B 1.393(10) ?
F3B C17B 1.439(17) ?
C6 C5 1.368(11) ?
C6 C1 1.389(11) ?
C15 C14 1.339(11) ?
C15 C16 1.526(12) ?
C12A C11A 1.375(11) ?
C12A H12A 0.9500 ?
C3 C2 1.353(13) ?
C3 C4 1.357(12) ?
C3 H3 0.9500 ?
C9A C10A 1.370(10) ?
C9A C8A 1.384(11) ?
C9A H9A 0.9500 ?
C12B C11B 1.341(10) ?
C12B C7B 1.369(10) ?
C12B H12B 0.9500 ?
C3A C4A 1.337(12) ?
C3A C2A 1.364(12) ?
C3A H3A 0.9500 ?
O01S C01S 1.351(13) ?
O01S H01S 0.8400 ?
C10A C11A 1.366(11) ?
C10A C13A 1.469(10) ?
C5 C4 1.355(12) ?
C5 H5 0.9500 ?
C1A C2A 1.362(11) ?
C1A H1A 0.9500 ?
C7 C12 1.355(11) ?
C7 C8 1.374(11) ?
C9B C8B 1.355(11) ?
C9B C10B 1.374(11) ?
C9B H9B 0.9500 ?
C2A H2A 0.9500 ?
F4 C17 1.309(11) ?
C4 H4 0.9500 ?
C10 C9 1.374(11) ?
C10 C11 1.376(11) ?
C10 C13 1.459(11) ?
C11A H11A 0.9500 ?
C7B C8B 1.375(11) ?
C11B C10B 1.390(10) ?
C11B H11B 0.9500 ?
C2 C1 1.361(13) ?
C2 H2 0.9500 ?
C8A H8A 0.9500 ?
C4A C5A 1.364(12) ?
C4A H4A 0.9500 ?
C4B C5B 1.355(11) ?
C4B C3B 1.374(12) ?
C4B H4B 0.9500 ?
C1 H1 0.9500 ?
C14B C15B 1.364(11) ?
C14B C13B 1.385(11) ?
C14B H14B 0.9500 ?
C5B C6B 1.360(11) ?
C5B H5B 0.9500 ?
C5A H5A 0.9500 ?
F4B C17B 1.55(2) ?
C1B C2B 1.338(12) ?
C1B C6B 1.358(11) ?
C1B H1B 0.9500 ?
C8 C9 1.351(11) ?
C8 H8 0.9500 ?
C8B H8B 0.9500 ?
C2B C3B 1.370(13) ?
C2B H2B 0.9500 ?
C13 C14 1.383(11) ?
C13A C14A 1.383(11) ?
C14 H14 0.9500 ?
C14A C15A 1.376(12) ?
C14A H14A 0.9500 ?
F1B C16B 1.304(11) ?
C10B C13B 1.466(10) ?
C15B C16B 1.501(12) ?
F5 C18 1.266(17) ?
C15A C16A 1.517(15) ?
C9 H9 0.9500 ?
C12 C11 1.356(12) ?
C12 H12 0.9500 ?
C3B H3B 0.9500 ?
F4A C17A 1.27(2) ?
C11 H11 0.9500 ?
F1A C16A 1.57(3) ?
C16B C17B 1.562(14) ?
F7 C18 1.305(18) ?
C17 C18 1.477(17) ?
C17 C16 1.554(14) ?
C1S C2S 1.406(17) ?
C1S H1SA 0.9900 ?
C1S H1SB 0.9900 ?
F6 C18 1.25(2) ?
F5A C18A 1.29(4) ?
F3A C17A 1.386(18) ?
C2S H2SA 0.9800 ?
C2S H2SB 0.9800 ?
C2S H2SC 0.9800 ?
F6A C18A 1.16(2) ?
C01S C02S 1.451(17) ?
C01S H01A 0.9900 ?
C01S H01B 0.9900 ?
C02S H02A 0.9800 ?
C02S H02B 0.9800 ?
C02S H02C 0.9800 ?
C18A F7A 1.17(3) ?
C18A C17A 1.52(2) ?
C16A C17A 1.382(16) ?
